data_1575390
loop_
_publ_author_name
'Li, Hao'
'Amombo Noa, Francoise M.'
'&#xc5;hl&#xe9;n, Michelle'
'Cao, Zhejian'
'Andr&#xe9;asson, Joakim'
'Cheung, Ocean'
'&#xd6;hrstr&#xf6;m, Lars'

_publ_section_title
;
 On metal-organic framework isomers, and the SF<sub>6</sub> sorption and
 fluorescence of an In and a Zr MOF with a tritopic linker.
;
_journal_issue 74
_journal_name_full 'Chemical communications (Cambridge, England)'
_journal_page_first 14129
_journal_page_last 14132
_journal_paper_doi 10.1039/d5cc02180d
_journal_volume 61
_journal_year 2025
_chemical_absolute_configuration ad
_chemical_formula_moiety 'C30 H32 Cd N10 O18 P2, C10 H16 Cd N2 O4, 10(H2 O)'
_chemical_formula_sum 'C40 H68 Cd2 N12 O32 P2'
_chemical_formula_weight 1515.80
_space_group_crystal_system orthorhombic
_space_group_IT_number 18
_space_group_name_Hall 'P 2 2ab'
_space_group_name_H-M_alt 'P 21 21 2'
_atom_sites_solution_hydrogens mixed
_atom_sites_solution_primary iterative
_audit_block_doi 10.5517/ccdc.csd.cc2n1pt7
_audit_creation_date 2025-04-17
_audit_creation_method
;
Olex2 1.5
(compiled 2025.04.05 svn.rf049d14d for OlexSys, GUI svn.r7205)
;
_audit_update_record
;
2025-04-16 deposited with the CCDC.	2025-08-08 downloaded from the CCDC.
;
_cell_angle_alpha 90
_cell_angle_beta 90
_cell_angle_gamma 90
_cell_formula_units_Z 2
_cell_length_a 14.2740(7)
_cell_length_b 17.4538(8)
_cell_length_c 11.7559(5)
_cell_measurement_reflns_used 3993
_cell_measurement_temperature 296.15
_cell_measurement_theta_max 20.35
_cell_measurement_theta_min 2.24
_cell_volume 2928.8(2)
_computing_cell_refinement 'SAINT V8.38A (Bruker, 2018)'
_computing_data_reduction 'SAINT V8.38A (Bruker, 2018)'
_computing_molecular_graphics 'Olex2 1.5 (Dolomanov et al., 2009)'
_computing_publication_material 'Olex2 1.5 (Dolomanov et al., 2009)'
_computing_structure_refinement 'SHELXL 2019/3 (Sheldrick, 2015)'
_computing_structure_solution 'olex2.solve 1.5 (Bourhis et al., 2015)'
_diffrn_ambient_temperature 296.15
_diffrn_measured_fraction_theta_full 1.000
_diffrn_measured_fraction_theta_max 0.998
_diffrn_measurement_device_type 'Bruker APEX-II CCD'
_diffrn_measurement_method '\f and \w scans'
_diffrn_radiation_type MoK\a
_diffrn_radiation_wavelength 0.71073
_diffrn_reflns_av_R_equivalents 0.0817
_diffrn_reflns_av_unetI/netI 0.0719
_diffrn_reflns_Laue_measured_fraction_full 1.000
_diffrn_reflns_Laue_measured_fraction_max 0.998
_diffrn_reflns_limit_h_max 19
_diffrn_reflns_limit_h_min -19
_diffrn_reflns_limit_k_max 23
_diffrn_reflns_limit_k_min -23
_diffrn_reflns_limit_l_max 15
_diffrn_reflns_limit_l_min -15
_diffrn_reflns_number 36664
_diffrn_reflns_point_group_measured_fraction_full 1.000
_diffrn_reflns_point_group_measured_fraction_max 0.998
_diffrn_reflns_theta_full 25.242
_diffrn_reflns_theta_max 28.311
_diffrn_reflns_theta_min 1.732
_diffrn_source_current 30.0
_diffrn_source_power 1.2
_diffrn_source_voltage 40.0
_diffrn_standards_number 0
_exptl_absorpt_coefficient_mu 0.885
_exptl_absorpt_correction_T_max 0.7457
_exptl_absorpt_correction_T_min 0.6668
_exptl_absorpt_correction_type none
_exptl_absorpt_process_details
;
SADABS-2016/2 (Bruker,2016/2) was used for absorption correction.
wR2(int) was 0.0816 before and 0.0659 after correction.
The Ratio of minimum to maximum transmission is 0.8942.
The \l/2 correction factor is Not present.
;
_exptl_crystal_density_diffrn 1.719
_exptl_crystal_description block
_exptl_crystal_F_000 1548
_exptl_crystal_size_max 0.35
_exptl_crystal_size_mid 0.32
_exptl_crystal_size_min 0.25
_refine_diff_density_max 0.674
_refine_diff_density_min -0.559
_refine_diff_density_rms 0.097
_refine_ls_abs_structure_details
;
 Flack x determined using 1849 quotients [(I+)-(I-)]/[(I+)+(I-)]
 (Parsons, Flack and Wagner, Acta Cryst. B69 (2013) 249-259).
;
_refine_ls_abs_structure_Flack 0.012(15)
_refine_ls_extinction_method none
_refine_ls_goodness_of_fit_ref 1.024
_refine_ls_hydrogen_treatment constr
_refine_ls_matrix_type full
_refine_ls_number_parameters 422
_refine_ls_number_reflns 7280
_refine_ls_number_restraints 7
_refine_ls_restrained_S_all 1.208
_refine_ls_R_factor_all 0.0788
_refine_ls_R_factor_gt 0.0435
_refine_ls_shift/su_max 0.001
_refine_ls_shift/su_mean 0.000
_refine_ls_structure_factor_coef Fsqd
_refine_ls_weighting_details 'w=1/[\s^2^(Fo^2^)+(0.0280P)^2^+0.7767P] where P=(Fo^2^+2Fc^2^)/3'
_refine_ls_weighting_scheme calc
_refine_ls_wR_factor_gt 0.0749
_refine_ls_wR_factor_ref 0.0875
_reflns_Friedel_coverage 0.790
_reflns_Friedel_fraction_full 1.000
_reflns_Friedel_fraction_max 0.997
_reflns_number_gt 5176
_reflns_number_total 7280
_reflns_threshold_expression 'I > 2\s(I)'
_cod_data_source_file d5cc02180d4.cif
_cod_data_source_block a_b
_cod_depositor_comments 'Adding full bibliography for 1575390--1575396.cif.'
_cod_database_code 1575390
_shelx_shelxl_version_number 2019/3
_shelx_space_group_comment
;
The symmetry employed for this shelxl refinement is uniquely defined
by the following loop, which should always be used as a source of
symmetry information in preference to the above space-group names.
They are only intended as comments.
;
_shelx_estimated_absorpt_t_max 0.809
_shelx_estimated_absorpt_t_min 0.747
_olex2_refinement_description
;
1. Fixed Uiso
 At 1.2 times of:
  All C(H) groups, All C(H,H) groups
 At 1.5 times of:
  All O(H) groups, All O(H,H) groups
2. Restrained distances
 H17B-O17
 1.9 with sigma of 0.02
3. Uiso/Uaniso restraints and constraints
Uanis(O24) \\sim Ueq: with sigma of 0.005 and sigma for terminal atoms of 0.01
4.a Free rotating group:
 O23(H23A,H23B), O25(H25A,H25B), O24(H24A,H24B), O21(H21A,H21B), O22(H22A,H22B)
4.b Rotating group:
 O11(H11A,H11B), O16(H16A,H16B), O17(H17A,H17B)
4.c Ternary CH refined with riding coordinates:
 C2(H2), C44(H44), C45(H45), C46(H46)
4.d Secondary CH2 refined with riding coordinates:
 C47(H47A,H47B)
4.e Aromatic/amide H refined with riding coordinates:
 C27(H27), C28(H28), C31(H31), C32(H32), C40(H40), C43(H43), C33(H33),
 C34(H34), C37(H37), C38(H38)
4.f Idealised tetrahedral OH refined as rotating group:
 O18(H18), O19(H19)
;
_olex2_submission_special_instructions 'No special instructions were received'

loop_
_space_group_symop_operation_xyz
'x, y, z'
'-x, -y, z'
'-x+1/2, y+1/2, -z'
'x+1/2, -y+1/2, -z'

loop_
_atom_site_label
_atom_site_type_symbol
_atom_site_fract_x
_atom_site_fract_y
_atom_site_fract_z
_atom_site_U_iso_or_equiv
_atom_site_adp_type
_atom_site_occupancy
_atom_site_site_symmetry_order
_atom_site_calc_flag
_atom_site_refinement_flags_posn
_atom_site_refinement_flags_adp
_atom_site_refinement_flags_occupancy
_atom_site_disorder_assembly
_atom_site_disorder_group
Cd1 Cd 0.500000 0.500000 0.23409(4) 0.02199(14) Uani 1 2 d S T P . .
P1 P 0.66018(11) 0.64438(9) 0.21580(14) 0.0252(4) Uani 1 1 d . . . . .
O11 O 0.3505(3) 0.5543(2) 0.2440(4) 0.0342(11) Uani 1 1 d . . . . .
H11A H 0.309691 0.518852 0.245532 0.051 Uiso 1 1 d R U . . .
H11B H 0.344263 0.577083 0.307613 0.051 Uiso 1 1 d R U . . .
O12 O 0.5584(3) 0.6203(2) 0.2269(4) 0.0281(10) Uani 1 1 d . . . . .
O13 O 0.6768(4) 0.6934(3) 0.1130(4) 0.0474(14) Uani 1 1 d . . . . .
O14 O 0.7276(3) 0.5776(2) 0.2263(4) 0.0380(12) Uani 1 1 d . . . . .
O15 O 0.6852(3) 0.6939(2) 0.3279(4) 0.0298(11) Uani 1 1 d . . . . .
O18 O 0.8933(3) 0.7527(3) 0.5830(4) 0.0424(14) Uani 1 1 d . . . . .
H18 H 0.885311 0.765748 0.649324 0.064 Uiso 1 1 calc R U . . .
O19 O 0.7696(4) 0.8792(2) 0.5545(4) 0.0333(12) Uani 1 1 d . . . . .
H19 H 0.763411 0.919284 0.519027 0.050 Uiso 1 1 calc R U . . .
O20 O 0.6431(3) 0.7347(2) 0.5574(4) 0.0287(11) Uani 1 1 d . . . . .
O26 O 0.7401(4) 0.3920(3) 0.7854(5) 0.0514(17) Uani 1 1 d . . . . .
N3 N 0.500000 0.500000 0.4325(5) 0.0273(15) Uani 1 2 d S T P . .
N4 N 0.500000 0.500000 1.0352(5) 0.0272(15) Uani 1 2 d S T P . .
N7 N 0.7497(3) 0.4971(4) 0.8970(4) 0.0303(12) Uani 1 1 d . . . . .
N8 N 0.7405(4) 0.6273(3) 0.8311(5) 0.0327(16) Uani 1 1 d . . . . .
N9 N 0.7324(4) 0.6319(3) 0.6244(4) 0.0226(12) Uani 1 1 d . . . . .
N10 N 0.7332(3) 0.5066(4) 0.5838(4) 0.0290(12) Uani 1 1 d . . . . .
C2 C 0.7607(4) 0.8154(3) 0.4780(6) 0.0251(15) Uani 1 1 d . . . . .
H2 H 0.787419 0.827405 0.403317 0.030 Uiso 1 1 calc R U . . .
C27 C 0.4962(7) 0.5659(3) 0.4907(4) 0.0284(13) Uani 1 1 d . . . . .
H27 H 0.493992 0.611890 0.450808 0.034 Uiso 1 1 calc R U . . .
C28 C 0.4956(7) 0.5676(3) 0.6074(4) 0.0276(13) Uani 1 1 d . . . . .
H28 H 0.492116 0.614425 0.645008 0.033 Uiso 1 1 calc R U . . .
C29 C 0.500000 0.500000 0.6702(5) 0.0211(15) Uani 1 2 d S T P . .
C30 C 0.500000 0.500000 0.7965(6) 0.0227(16) Uani 1 2 d S T P . .
C31 C 0.5014(7) 0.5672(3) 0.8588(4) 0.0344(14) Uani 1 1 d . . . . .
H31 H 0.501412 0.614170 0.821488 0.041 Uiso 1 1 calc R U . . .
C32 C 0.5029(9) 0.5649(3) 0.9766(4) 0.0357(15) Uani 1 1 d . . . . .
H32 H 0.506053 0.610903 1.016327 0.043 Uiso 1 1 calc R U . . .
C39 C 0.7424(4) 0.4624(4) 0.7899(6) 0.0320(17) Uani 1 1 d . . . . .
C40 C 0.7473(5) 0.5759(4) 0.9139(6) 0.0338(18) Uani 1 1 d . . . . .
H40 H 0.750846 0.593842 0.988302 0.041 Uiso 1 1 calc R U . . .
C41 C 0.7372(4) 0.5938(4) 0.7274(6) 0.0237(14) Uani 1 1 d . . . . .
C42 C 0.7387(4) 0.5170(3) 0.7008(5) 0.0232(15) Uani 1 1 d . . . . .
C43 C 0.7309(5) 0.5766(4) 0.5422(6) 0.0268(15) Uani 1 1 d . . . . .
H43 H 0.728521 0.587359 0.464737 0.032 Uiso 1 1 calc R U . . .
C44 C 0.7296(4) 0.7150(3) 0.6086(5) 0.0247(14) Uani 1 1 d . . . . .
H44 H 0.734882 0.740486 0.682626 0.030 Uiso 1 1 calc R U . . .
C45 C 0.8064(5) 0.7442(4) 0.5295(5) 0.0257(15) Uani 1 1 d . . . . .
H45 H 0.814060 0.706476 0.468402 0.031 Uiso 1 1 calc R U . . .
C46 C 0.6587(5) 0.7911(4) 0.4678(5) 0.0263(15) Uani 1 1 d . . . . .
H46 H 0.619582 0.835882 0.484501 0.032 Uiso 1 1 calc R U . . .
C47 C 0.6283(5) 0.7593(3) 0.3544(6) 0.0290(16) Uani 1 1 d . . . . .
H47A H 0.562862 0.744418 0.357707 0.035 Uiso 1 1 calc R U . . .
H47B H 0.635332 0.798015 0.295887 0.035 Uiso 1 1 calc R U . . .
Cd2 Cd 1.000000 0.500000 0.29679(5) 0.02928(16) Uani 1 2 d S T P . .
O16 O 0.8996(3) 0.6018(3) 0.3037(5) 0.0389(14) Uani 1 1 d . . . . .
H16A H 0.847036 0.588910 0.274941 0.058 Uiso 1 1 d R U . . .
H16B H 0.919556 0.637326 0.260015 0.058 Uiso 1 1 d R U . . .
O17 O 0.8794(3) 0.4105(3) 0.2860(5) 0.0452(14) Uani 1 1 d D . . . .
H17A H 0.841945 0.422310 0.231789 0.068 Uiso 1 1 d R U . . .
H17B H 0.845269 0.413024 0.345912 0.068 Uiso 1 1 d DR U . . .
N5 N 1.000000 0.500000 0.0975(5) 0.0357(17) Uani 1 2 d S T P . .
N6 N 1.000000 0.500000 -0.5060(5) 0.0286(15) Uani 1 2 d S T P . .
C33 C 1.0019(9) 0.4351(4) 0.0379(5) 0.0448(17) Uani 1 1 d . . . . .
H33 H 1.003058 0.389072 0.077564 0.054 Uiso 1 1 calc R U . . .
C34 C 1.0021(8) 0.4324(3) -0.0794(5) 0.0396(15) Uani 1 1 d . . . . .
H34 H 1.003750 0.385511 -0.117075 0.047 Uiso 1 1 calc R U . . .
C35 C 1.000000 0.500000 -0.1400(6) 0.0263(17) Uani 1 2 d S T P . .
C36 C 1.000000 0.500000 -0.2673(6) 0.0247(16) Uani 1 2 d S T P . .
C37 C 1.0278(4) 0.4360(4) -0.3288(5) 0.0311(17) Uani 1 1 d . . . . .
H37 H 1.046272 0.391552 -0.291517 0.037 Uiso 1 1 calc R U . . .
C38 C 1.0275(4) 0.4393(4) -0.4465(5) 0.0316(18) Uani 1 1 d . . . . .
H38 H 1.047827 0.396338 -0.486322 0.038 Uiso 1 1 calc R U . . .
O23 O 0.6296(6) 0.7557(5) -0.0803(7) 0.090(3) Uani 1 1 d G . . . .
H23A H 0.648612 0.733294 -0.020442 0.136 Uiso 1 1 d G U . . .
H23B H 0.570313 0.757137 -0.073204 0.136 Uiso 1 1 d G U . . .
O25 O 0.2240(4) 0.6006(3) 0.0834(5) 0.0514(15) Uani 1 1 d G . . . .
H25A H 0.281241 0.603366 0.103032 0.077 Uiso 1 1 d G U . . .
H25B H 0.203993 0.646339 0.088618 0.077 Uiso 1 1 d G U . . .
O24 O 0.4754(7) 0.7612(5) -0.2359(10) 0.127(3) Uani 1 1 d G U . . .
H24A H 0.468556 0.751788 -0.306390 0.191 Uiso 1 1 d G U . . .
H24B H 0.428362 0.740266 -0.204409 0.191 Uiso 1 1 d G U . . .
O21 O 0.9151(5) 0.7690(4) 0.8164(5) 0.0713(19) Uani 1 1 d G . . . .
H21A H 0.897020 0.770152 0.885296 0.107 Uiso 1 1 d G U . . .
H21B H 0.946900 0.809775 0.808187 0.107 Uiso 1 1 d G U . . .
O22 O 0.8314(6) 0.7742(5) 0.0582(7) 0.079(2) Uani 1 1 d G . . . .
H22A H 0.788057 0.740856 0.055694 0.119 Uiso 1 1 d G U . . .
H22B H 0.821425 0.798622 0.119530 0.119 Uiso 1 1 d G U . . .

loop_
_atom_site_aniso_label
_atom_site_aniso_U_11
_atom_site_aniso_U_22
_atom_site_aniso_U_33
_atom_site_aniso_U_23
_atom_site_aniso_U_13
_atom_site_aniso_U_12
Cd1 0.0253(3) 0.0269(3) 0.0137(3) 0.000 0.000 -0.0035(4)
P1 0.0288(9) 0.0247(9) 0.0222(9) -0.0030(7) 0.0000(7) -0.0048(7)
O11 0.028(2) 0.039(3) 0.036(3) -0.003(2) 0.001(2) -0.002(2)
O12 0.028(2) 0.025(2) 0.032(3) -0.004(2) -0.003(2) -0.0028(18)
O13 0.061(4) 0.054(3) 0.027(3) 0.007(2) 0.012(2) -0.013(3)
O14 0.027(2) 0.027(3) 0.060(3) -0.014(3) 0.002(3) 0.003(2)
O15 0.031(3) 0.026(2) 0.032(3) -0.012(2) -0.009(2) 0.002(2)
O18 0.035(3) 0.048(4) 0.044(3) 0.009(3) -0.011(3) -0.009(3)
O19 0.058(3) 0.017(2) 0.025(3) -0.002(2) -0.009(2) -0.009(2)
O20 0.025(3) 0.028(3) 0.033(3) 0.007(2) 0.002(2) 0.001(2)
O26 0.093(4) 0.018(3) 0.043(4) 0.004(3) 0.005(4) 0.005(3)
N3 0.035(4) 0.035(4) 0.011(3) 0.000 0.000 0.005(6)
N4 0.039(4) 0.026(4) 0.016(3) 0.000 0.000 -0.003(6)
N7 0.043(3) 0.026(3) 0.022(3) 0.001(4) 0.0047(18) 0.000(4)
N8 0.042(4) 0.030(4) 0.025(4) -0.002(3) 0.001(3) 0.001(3)
N9 0.034(3) 0.012(3) 0.022(3) 0.000(2) 0.004(2) 0.002(2)
N10 0.040(3) 0.022(3) 0.025(3) -0.006(3) 0.003(2) 0.003(4)
C2 0.036(4) 0.017(3) 0.021(4) -0.002(3) -0.005(3) -0.005(3)
C27 0.044(4) 0.025(3) 0.016(3) 0.003(2) -0.001(5) -0.006(5)
C28 0.044(4) 0.022(3) 0.017(3) -0.002(2) -0.002(5) 0.006(5)
C29 0.024(4) 0.028(4) 0.012(3) 0.000 0.000 -0.002(7)
C30 0.023(4) 0.029(4) 0.016(4) 0.000 0.000 0.002(6)
C31 0.061(4) 0.023(3) 0.019(3) 0.003(2) 0.000(6) -0.005(6)
C32 0.068(4) 0.019(3) 0.020(3) -0.002(2) 0.001(6) -0.005(6)
C39 0.036(4) 0.031(4) 0.030(4) 0.001(3) 0.006(3) 0.005(3)
C40 0.043(5) 0.037(5) 0.021(4) -0.009(4) 0.002(3) -0.005(3)
C41 0.024(3) 0.022(3) 0.024(4) 0.003(3) 0.003(3) -0.001(3)
C42 0.030(3) 0.015(4) 0.024(3) -0.001(3) 0.006(2) 0.000(2)
C43 0.038(4) 0.020(3) 0.022(4) -0.002(3) 0.001(3) -0.003(3)
C44 0.030(4) 0.019(3) 0.025(4) 0.001(3) -0.001(3) 0.002(3)
C45 0.031(4) 0.025(4) 0.021(3) -0.001(3) -0.006(3) -0.004(3)
C46 0.034(4) 0.017(3) 0.028(4) 0.001(3) -0.007(3) 0.002(3)
C47 0.032(4) 0.026(4) 0.029(4) -0.004(3) -0.005(3) 0.004(3)
Cd2 0.0339(3) 0.0364(4) 0.0176(3) 0.000 0.000 0.0009(5)
O16 0.032(3) 0.046(3) 0.039(3) 0.007(3) -0.005(2) 0.007(2)
O17 0.042(3) 0.061(4) 0.033(3) 0.004(3) 0.000(3) -0.007(3)
N5 0.050(5) 0.038(4) 0.019(3) 0.000 0.000 0.005(7)
N6 0.030(4) 0.042(4) 0.014(3) 0.000 0.000 -0.001(7)
C33 0.075(5) 0.035(4) 0.024(3) 0.002(3) 0.007(7) -0.010(6)
C34 0.068(4) 0.030(4) 0.020(3) 0.000(2) -0.004(6) -0.003(6)
C35 0.025(4) 0.036(5) 0.018(4) 0.000 0.000 -0.006(7)
C36 0.025(4) 0.034(4) 0.015(4) 0.000 0.000 0.004(6)
C37 0.036(4) 0.034(4) 0.023(3) 0.002(3) -0.001(3) -0.001(3)
C38 0.035(5) 0.041(4) 0.019(3) -0.004(3) 0.001(3) 0.004(3)
O23 0.133(7) 0.054(5) 0.085(6) 0.012(4) -0.027(5) 0.006(5)
O25 0.074(4) 0.045(3) 0.035(3) 0.001(3) -0.005(3) 0.003(3)
O24 0.120(7) 0.058(4) 0.203(7) 0.040(5) -0.045(6) -0.012(4)
O21 0.070(5) 0.086(5) 0.058(4) -0.005(4) 0.000(3) -0.039(4)
O22 0.093(6) 0.071(5) 0.073(5) 0.000(4) 0.023(5) -0.025(4)

loop_
_atom_type_symbol
_atom_type_description
_atom_type_scat_dispersion_real
_atom_type_scat_dispersion_imag
_atom_type_scat_source
C C 0.0033 0.0016 'International Tables Vol C Tables 4.2.6.8 and 6.1.1.4'
H H 0.0000 0.0000 'International Tables Vol C Tables 4.2.6.8 and 6.1.1.4'
Cd Cd -0.8075 1.2024 'International Tables Vol C Tables 4.2.6.8 and 6.1.1.4'
N N 0.0061 0.0033 'International Tables Vol C Tables 4.2.6.8 and 6.1.1.4'
O O 0.0106 0.0060 'International Tables Vol C Tables 4.2.6.8 and 6.1.1.4'
P P 0.1023 0.0942 'International Tables Vol C Tables 4.2.6.8 and 6.1.1.4'

loop_
_geom_angle_atom_site_label_1
_geom_angle_atom_site_label_2
_geom_angle_atom_site_label_3
_geom_angle
_geom_angle_site_symmetry_1
_geom_angle_site_symmetry_3
_geom_angle_publ_flag
O11 Cd1 O11 174.3(2) . 2_665 ?
O11 Cd1 N4 92.87(11) 2_665 1_554 ?
O11 Cd1 N4 92.87(11) . 1_554 ?
O12 Cd1 O11 92.43(14) 2_665 . ?
O12 Cd1 O11 87.78(14) 2_665 2_665 ?
O12 Cd1 O11 87.79(14) . . ?
O12 Cd1 O11 92.43(14) . 2_665 ?
O12 Cd1 O12 175.7(2) 2_665 . ?
O12 Cd1 N3 92.14(11) . . ?
O12 Cd1 N3 92.14(11) 2_665 . ?
O12 Cd1 N4 87.86(11) . 1_554 ?
O12 Cd1 N4 87.86(11) 2_665 1_554 ?
N3 Cd1 O11 87.13(11) . 2_665 ?
N3 Cd1 O11 87.13(11) . . ?
N3 Cd1 N4 180.0 . 1_554 ?
O12 P1 O15 106.8(2) . . ?
O13 P1 O12 112.3(3) . . ?
O13 P1 O14 113.8(3) . . ?
O13 P1 O15 108.5(3) . . ?
O14 P1 O12 112.8(2) . . ?
O14 P1 O15 101.8(3) . . ?
Cd1 O11 H11A 109.3 . . ?
Cd1 O11 H11B 109.2 . . ?
H11A O11 H11B 104.5 . . ?
P1 O12 Cd1 127.8(2) . . ?
C47 O15 P1 118.5(4) . . ?
C45 O18 H18 109.5 . . ?
C2 O19 H19 109.5 . . ?
C44 O20 C46 109.7(5) . . ?
C27 N3 Cd1 120.7(3) . . ?
C27 N3 Cd1 120.7(3) 2_665 . ?
C27 N3 C27 118.5(6) . 2_665 ?
C32 N4 Cd1 121.3(3) 2_665 1_556 ?
C32 N4 Cd1 121.3(3) . 1_556 ?
C32 N4 C32 117.4(6) . 2_665 ?
C40 N7 C39 123.7(6) . . ?
C40 N8 C41 111.8(6) . . ?
C41 N9 C44 126.1(5) . . ?
C43 N9 C41 106.3(5) . . ?
C43 N9 C44 127.6(5) . . ?
C43 N10 C42 104.4(6) . . ?
O19 C2 H2 111.2 . . ?
O19 C2 C45 110.1(5) . . ?
O19 C2 C46 110.5(5) . . ?
C45 C2 H2 111.2 . . ?
C46 C2 H2 111.2 . . ?
C46 C2 C45 102.3(5) . . ?
N3 C27 H27 119.0 . . ?
N3 C27 C28 122.0(5) . . ?
C28 C27 H27 119.0 . . ?
C27 C28 H28 119.6 . . ?
C27 C28 C29 120.7(5) . . ?
C29 C28 H28 119.6 . . ?
C28 C29 C28 116.0(6) . 2_665 ?
C28 C29 C30 122.0(3) . . ?
C28 C29 C30 122.0(3) 2_665 . ?
C31 C30 C29 122.0(3) . . ?
C31 C30 C29 122.0(3) 2_665 . ?
C31 C30 C31 116.0(6) 2_665 . ?
C30 C31 H31 119.8 . . ?
C30 C31 C32 120.4(5) . . ?
C32 C31 H31 119.8 . . ?
N4 C32 C31 122.9(5) . . ?
N4 C32 H32 118.5 . . ?
C31 C32 H32 118.5 . . ?
O26 C39 N7 118.2(7) . . ?
O26 C39 C42 129.7(7) . . ?
N7 C39 C42 112.1(6) . . ?
N7 C40 H40 117.8 . . ?
N8 C40 N7 124.4(6) . . ?
N8 C40 H40 117.8 . . ?
N8 C41 N9 125.6(6) . . ?
N8 C41 C42 128.7(7) . . ?
C42 C41 N9 105.7(6) . . ?
N10 C42 C39 130.2(6) . . ?
C41 C42 N10 110.6(6) . . ?
C41 C42 C39 119.2(6) . . ?
N9 C43 H43 123.5 . . ?
N10 C43 N9 113.1(6) . . ?
N10 C43 H43 123.5 . . ?
O20 C44 N9 108.5(5) . . ?
O20 C44 H44 109.6 . . ?
O20 C44 C45 106.7(5) . . ?
N9 C44 H44 109.6 . . ?
N9 C44 C45 112.9(5) . . ?
C45 C44 H44 109.6 . . ?
O18 C45 C2 118.0(5) . . ?
O18 C45 C44 113.5(5) . . ?
O18 C45 H45 107.6 . . ?
C2 C45 H45 107.6 . . ?
C44 C45 C2 101.9(5) . . ?
C44 C45 H45 107.6 . . ?
O20 C46 C2 106.1(5) . . ?
O20 C46 H46 107.9 . . ?
O20 C46 C47 110.2(5) . . ?
C2 C46 H46 107.9 . . ?
C47 C46 C2 116.6(6) . . ?
C47 C46 H46 107.9 . . ?
O15 C47 C46 108.8(5) . . ?
O15 C47 H47A 109.9 . . ?
O15 C47 H47B 109.9 . . ?
C46 C47 H47A 109.9 . . ?
C46 C47 H47B 109.9 . . ?
H47A C47 H47B 108.3 . . ?
O16 Cd2 O16 176.0(3) . 2_765 ?
O16 Cd2 O17 93.45(17) 2_765 2_765 ?
O16 Cd2 O17 93.45(17) . . ?
O16 Cd2 O17 86.77(17) 2_765 . ?
O16 Cd2 O17 86.77(17) . 2_765 ?
O16 Cd2 N5 92.02(13) 2_765 . ?
O16 Cd2 N5 92.02(14) . . ?
O16 Cd2 N6 87.98(13) 2_765 1_556 ?
O16 Cd2 N6 87.98(13) . 1_556 ?
O17 Cd2 O17 173.8(3) . 2_765 ?
O17 Cd2 N5 86.88(15) . . ?
O17 Cd2 N5 86.88(15) 2_765 . ?
N6 Cd2 O17 93.12(15) 1_556 2_765 ?
N6 Cd2 O17 93.12(15) 1_556 . ?
N6 Cd2 N5 180.0 1_556 . ?
Cd2 O16 H16A 109.4 . . ?
Cd2 O16 H16B 109.5 . . ?
H16A O16 H16B 104.3 . . ?
Cd2 O17 H17A 109.8 . . ?
Cd2 O17 H17B 109.9 . . ?
H17A O17 H17B 104.1 . . ?
C33 N5 Cd2 121.8(3) 2_765 . ?
C33 N5 Cd2 121.8(3) . . ?
C33 N5 C33 116.4(7) 2_765 . ?
C38 N6 Cd2 121.8(4) 2_765 1_554 ?
C38 N6 Cd2 121.8(4) . 1_554 ?
C38 N6 C38 116.5(7) . 2_765 ?
N5 C33 H33 118.1 . . ?
N5 C33 C34 123.8(6) . . ?
C34 C33 H33 118.1 . . ?
C33 C34 H34 120.5 . . ?
C33 C34 C35 119.1(6) . . ?
C35 C34 H34 120.5 . . ?
C34 C35 C34 117.8(7) 2_765 . ?
C34 C35 C36 121.1(3) . . ?
C34 C35 C36 121.1(3) 2_765 . ?
C37 C36 C35 121.4(4) . . ?
C37 C36 C35 121.4(4) 2_765 . ?
C37 C36 C37 117.2(7) . 2_765 ?
C36 C37 H37 120.4 . . ?
C38 C37 C36 119.2(6) . . ?
C38 C37 H37 120.4 . . ?
N6 C38 C37 124.0(6) . . ?
N6 C38 H38 118.0 . . ?
C37 C38 H38 118.0 . . ?
H23A O23 H23B 104.5 . . ?
H25A O25 H25B 104.5 . . ?
H24A O24 H24B 104.5 . . ?
H21A O21 H21B 104.5 . . ?
H22A O22 H22B 104.5 . . ?

loop_
_geom_bond_atom_site_label_1
_geom_bond_atom_site_label_2
_geom_bond_distance
_geom_bond_site_symmetry_2
_geom_bond_publ_flag
Cd1 O11 2.338(4) 2_665 ?
Cd1 O11 2.338(4) . ?
Cd1 O12 2.261(4) 2_665 ?
Cd1 O12 2.261(4) . ?
Cd1 N3 2.332(6) . ?
Cd1 N4 2.338(6) 1_554 ?
P1 O12 1.518(4) . ?
P1 O13 1.500(5) . ?
P1 O14 1.516(4) . ?
P1 O15 1.616(4) . ?
O11 H11A 0.8506 . ?
O11 H11B 0.8508 . ?
O15 C47 1.435(7) . ?
O18 H18 0.8200 . ?
O18 C45 1.399(7) . ?
O19 H19 0.8200 . ?
O19 C2 1.436(7) . ?
O20 C44 1.416(7) . ?
O20 C46 1.459(7) . ?
O26 C39 1.230(8) . ?
N3 C27 1.340(6) 2_665 ?
N3 C27 1.340(6) . ?
N4 C32 1.327(6) 2_665 ?
N4 C32 1.327(6) . ?
N7 C39 1.401(8) . ?
N7 C40 1.389(9) . ?
N8 C40 1.327(9) . ?
N8 C41 1.352(8) . ?
N9 C41 1.383(8) . ?
N9 C43 1.366(8) . ?
N9 C44 1.463(7) . ?
N10 C42 1.389(7) . ?
N10 C43 1.317(8) . ?
C2 H2 0.9800 . ?
C2 C45 1.530(9) . ?
C2 C46 1.521(9) . ?
C27 H27 0.9300 . ?
C27 C28 1.373(7) . ?
C28 H28 0.9300 . ?
C28 C29 1.394(6) . ?
C29 C30 1.484(9) . ?
C30 C31 1.383(6) . ?
C30 C31 1.383(6) 2_665 ?
C31 H31 0.9300 . ?
C31 C32 1.385(7) . ?
C32 H32 0.9300 . ?
C39 C42 1.417(9) . ?
C40 H40 0.9300 . ?
C41 C42 1.376(8) . ?
C43 H43 0.9300 . ?
C44 H44 0.9800 . ?
C44 C45 1.525(9) . ?
C45 H45 0.9800 . ?
C46 H46 0.9800 . ?
C46 C47 1.508(9) . ?
C47 H47A 0.9700 . ?
C47 H47B 0.9700 . ?
Cd2 O16 2.285(4) . ?
Cd2 O16 2.285(4) 2_765 ?
Cd2 O17 2.329(5) . ?
Cd2 O17 2.329(5) 2_765 ?
Cd2 N5 2.342(6) . ?
Cd2 N6 2.318(6) 1_556 ?
O16 H16A 0.8530 . ?
O16 H16B 0.8533 . ?
O17 H17A 0.8571 . ?
O17 H17B 0.8572 . ?
N5 C33 1.332(7) 2_765 ?
N5 C33 1.332(7) . ?
N6 C38 1.330(7) . ?
N6 C38 1.330(7) 2_765 ?
C33 H33 0.9300 . ?
C33 C34 1.380(7) . ?
C34 H34 0.9300 . ?
C34 C35 1.380(7) . ?
C35 C36 1.496(9) . ?
C36 C37 1.388(7) 2_765 ?
C36 C37 1.388(7) . ?
C37 H37 0.9300 . ?
C37 C38 1.384(8) . ?
C38 H38 0.9300 . ?
O23 H23A 0.8500 . ?
O23 H23B 0.8501 . ?
O25 H25A 0.8500 . ?
O25 H25B 0.8500 . ?
O24 H24A 0.8501 . ?
O24 H24B 0.8499 . ?
O21 H21A 0.8499 . ?
O21 H21B 0.8501 . ?
O22 H22A 0.8502 . ?
O22 H22B 0.8499 . ?

loop_
_geom_torsion_atom_site_label_1
_geom_torsion_atom_site_label_2
_geom_torsion_atom_site_label_3
_geom_torsion_atom_site_label_4
_geom_torsion
_geom_torsion_site_symmetry_1
_geom_torsion_site_symmetry_2
_geom_torsion_site_symmetry_3
_geom_torsion_site_symmetry_4
_geom_torsion_publ_flag
Cd1 N3 C27 C28 179.6(8) . . . . ?
Cd1 N4 C32 C31 -178.9(8) 1_556 . . . ?
P1 O15 C47 C46 174.3(4) . . . . ?
O12 P1 O15 C47 -55.3(5) . . . . ?
O13 P1 O12 Cd1 121.9(3) . . . . ?
O13 P1 O15 C47 65.9(5) . . . . ?
O14 P1 O12 Cd1 -8.3(4) . . . . ?
O14 P1 O15 C47 -173.8(5) . . . . ?
O15 P1 O12 Cd1 -119.3(3) . . . . ?
O19 C2 C45 O18 -43.1(8) . . . . ?
O19 C2 C45 C44 81.9(6) . . . . ?
O19 C2 C46 O20 -89.2(6) . . . . ?
O19 C2 C46 C47 147.7(5) . . . . ?
O20 C44 C45 O18 159.7(5) . . . . ?
O20 C44 C45 C2 31.8(6) . . . . ?
O20 C46 C47 O15 -62.9(7) . . . . ?
O26 C39 C42 N10 -1.3(12) . . . . ?
O26 C39 C42 C41 176.4(7) . . . . ?
N3 C27 C28 C29 0.8(15) . . . . ?
N7 C39 C42 N10 178.8(6) . . . . ?
N7 C39 C42 C41 -3.6(8) . . . . ?
N8 C41 C42 N10 179.4(7) . . . . ?
N8 C41 C42 C39 1.4(11) . . . . ?
N9 C41 C42 N10 -1.1(7) . . . . ?
N9 C41 C42 C39 -179.2(5) . . . . ?
N9 C44 C45 O18 -81.1(7) . . . . ?
N9 C44 C45 C2 151.0(5) . . . . ?
C2 C46 C47 O15 58.1(7) . . . . ?
C27 N3 C27 C28 -0.4(8) 2_665 . . . ?
C27 C28 C29 C28 -0.4(7) . . . 2_665 ?
C27 C28 C29 C30 179.6(7) . . . . ?
C28 C29 C30 C31 -4.1(8) 2_665 . . 2_665 ?
C28 C29 C30 C31 175.9(8) 2_665 . . . ?
C28 C29 C30 C31 -4.1(8) . . . . ?
C28 C29 C30 C31 175.9(8) . . . 2_665 ?
C29 C30 C31 C32 -179.0(8) . . . . ?
C30 C31 C32 N4 -2.2(17) . . . . ?
C31 C30 C31 C32 1.0(8) 2_665 . . . ?
C32 N4 C32 C31 1.1(8) 2_665 . . . ?
C39 N7 C40 N8 -1.8(10) . . . . ?
C40 N7 C39 O26 -176.0(6) . . . . ?
C40 N7 C39 C42 3.9(8) . . . . ?
C40 N8 C41 N9 -178.3(6) . . . . ?
C40 N8 C41 C42 1.0(11) . . . . ?
C41 N8 C40 N7 -0.8(10) . . . . ?
C41 N9 C43 N10 0.8(7) . . . . ?
C41 N9 C44 O20 -116.7(6) . . . . ?
C41 N9 C44 C45 125.2(6) . . . . ?
C42 N10 C43 N9 -1.4(7) . . . . ?
C43 N9 C41 N8 179.7(7) . . . . ?
C43 N9 C41 C42 0.3(7) . . . . ?
C43 N9 C44 O20 63.3(8) . . . . ?
C43 N9 C44 C45 -54.7(8) . . . . ?
C43 N10 C42 C39 179.4(6) . . . . ?
C43 N10 C42 C41 1.6(7) . . . . ?
C44 O20 C46 C2 -8.6(6) . . . . ?
C44 O20 C46 C47 118.5(6) . . . . ?
C44 N9 C41 N8 -0.3(10) . . . . ?
C44 N9 C41 C42 -179.7(6) . . . . ?
C44 N9 C43 N10 -179.3(6) . . . . ?
C45 C2 C46 O20 28.0(6) . . . . ?
C45 C2 C46 C47 -95.1(7) . . . . ?
C46 O20 C44 N9 -136.7(5) . . . . ?
C46 O20 C44 C45 -14.8(6) . . . . ?
C46 C2 C45 O18 -160.7(6) . . . . ?
C46 C2 C45 C44 -35.7(6) . . . . ?
Cd2 N5 C33 C34 -179.9(9) . . . . ?
Cd2 N6 C38 C37 -179.2(4) 1_554 . . . ?
N5 C33 C34 C35 -0.3(19) . . . . ?
C33 N5 C33 C34 0.1(9) 2_765 . . . ?
C33 C34 C35 C34 0.1(9) . . . 2_765 ?
C33 C34 C35 C36 -179.9(9) . . . . ?
C34 C35 C36 C37 162.0(7) . . . 2_765 ?
C34 C35 C36 C37 -18.0(7) . . . . ?
C34 C35 C36 C37 162.0(7) 2_765 . . . ?
C34 C35 C36 C37 -18.0(7) 2_765 . . 2_765 ?
C35 C36 C37 C38 -179.3(4) . . . . ?
C36 C37 C38 N6 -1.6(8) . . . . ?
C37 C36 C37 C38 0.7(4) 2_765 . . . ?
C38 N6 C38 C37 0.8(4) 2_765 . . . ?
